data_4317497
loop_
_publ_author_name
'Dongwhan Lee'
'Pei-Lin Hung'
'Bernhard Spingler'
'Stephen J. Lippard'

_publ_section_title
;
 Sterically Hindered Carboxylate Ligands Support Water-Bridged Dimetallic
 Centers That Model Features of Metallohydrolase Active Sites
;
_journal_name_full 'Inorganic Chemistry'
_journal_page_first 521
_journal_page_last 531
_journal_paper_doi 10.1021/ic0107431
_journal_volume 41
_journal_year 2002
_chemical_formula_sum 'C102 H98 N2 O10 Zn2'
_chemical_formula_weight 1642.56
_chemical_name_common '[Zn2(m-O2CArTol)2(O2CArTol)2(C5H5N)2]'
_chemical_name_systematic
;
   ?
;
_space_group_IT_number 2
_symmetry_cell_setting triclinic
_symmetry_space_group_name_Hall '-P 1'
_symmetry_space_group_name_H-M 'P -1'
_atom_sites_solution_hydrogens geom
_atom_sites_solution_primary direct
_atom_sites_solution_secondary difmap
_audit_creation_method SHELXL-97
_cell_angle_alpha 108.470(4)
_cell_angle_beta 94.371(4)
_cell_angle_gamma 108.870(4)
_cell_formula_units_Z 1
_cell_length_a 10.556(2)
_cell_length_b 14.765(3)
_cell_length_c 15.480(3)
_cell_measurement_temperature 293(2)
_cell_volume 2122.1(7)
_computing_cell_refinement 'Bruker SMART'
_computing_data_collection 'Bruker SMART'
_computing_data_reduction 'Bruker SHELXTL'
_computing_molecular_graphics 'Bruker SHELXTL'
_computing_publication_material 'Bruker SHELXTL'
_computing_structure_refinement 'SHELXL-97 (Sheldrick, 1997)'
_computing_structure_solution 'SHELXS-97 (Sheldrick, 1990)'
_diffrn_ambient_temperature 293(2)
_diffrn_measured_fraction_theta_full 0.890
_diffrn_measured_fraction_theta_max 0.890
_diffrn_measurement_device_type 'CCD area detector'
_diffrn_measurement_method 'phi and omega scans'
_diffrn_radiation_monochromator graphite
_diffrn_radiation_source 'fine-focus sealed tube'
_diffrn_radiation_type MoK\a
_diffrn_radiation_wavelength 0.71073
_diffrn_reflns_av_R_equivalents 0.0342
_diffrn_reflns_av_sigmaI/netI 0.1099
_diffrn_reflns_limit_h_max 13
_diffrn_reflns_limit_h_min -12
_diffrn_reflns_limit_k_max 19
_diffrn_reflns_limit_k_min -18
_diffrn_reflns_limit_l_max 20
_diffrn_reflns_limit_l_min -11
_diffrn_reflns_number 13402
_diffrn_reflns_theta_full 28.26
_diffrn_reflns_theta_max 28.26
_diffrn_reflns_theta_min 1.69
_exptl_absorpt_coefficient_mu 0.628
_exptl_absorpt_correction_T_max 1.000000
_exptl_absorpt_correction_T_min 0.800243
_exptl_absorpt_correction_type SADABS
_exptl_crystal_colour colorless
_exptl_crystal_density_diffrn 1.285
_exptl_crystal_density_method 'not measured'
_exptl_crystal_description block
_exptl_crystal_F_000 864
_exptl_crystal_size_max 0.2
_exptl_crystal_size_mid 0.15
_exptl_crystal_size_min 0.1
_refine_diff_density_max 0.499
_refine_diff_density_min -0.522
_refine_diff_density_rms 0.064
_refine_ls_extinction_method none
_refine_ls_goodness_of_fit_ref 0.849
_refine_ls_hydrogen_treatment mixed
_refine_ls_matrix_type full
_refine_ls_number_parameters 523
_refine_ls_number_reflns 9346
_refine_ls_number_restraints 0
_refine_ls_restrained_S_all 0.849
_refine_ls_R_factor_all 0.1060
_refine_ls_R_factor_gt 0.0508
_refine_ls_shift/su_max 0.013
_refine_ls_shift/su_mean 0.001
_refine_ls_structure_factor_coef Fsqd
_refine_ls_weighting_details 'calc w=1/[\s^2^(Fo^2^)+(0.0604P)^2^+0.0000P] where P=(Fo^2^+2Fc^2^)/3'
_refine_ls_weighting_scheme calc
_refine_ls_wR_factor_gt 0.1030
_refine_ls_wR_factor_ref 0.1201
_reflns_number_gt 5399
_reflns_number_total 9346
_reflns_threshold_expression >2sigma(I)
_cod_data_source_file ic0107431_8.cif
_cod_data_source_block 6
_cod_depositor_comments
;
The following automatic conversions were performed:

'_symmetry_cell_setting' value 'Triclinic' changed to 'triclinic'
according to the built-in table from CIF Core dictionary named
'cif_core.dic' version 2.4.1 from 2010-06-29.

Automatic conversion script
Id: cif_fix_values 1646 2011-03-28 12:23:43Z adriana 
;
_cod_database_code 4317497

loop_
_symmetry_equiv_pos_as_xyz
'x, y, z'
'-x, -y, -z'

loop_
_atom_site_label
_atom_site_type_symbol
_atom_site_fract_x
_atom_site_fract_y
_atom_site_fract_z
_atom_site_U_iso_or_equiv
_atom_site_adp_type
_atom_site_occupancy
_atom_site_symmetry_multiplicity
_atom_site_calc_flag
_atom_site_refinement_flags
_atom_site_disorder_assembly
_atom_site_disorder_group
Zn1 Zn 0.14115(3) 0.46641(3) 0.42969(3) 0.02702(11) Uani 1 1 d . . .
N1N N 0.2591(2) 0.39532(19) 0.47229(17) 0.0293(6) Uani 1 1 d . . .
O1A O 0.21526(19) 0.46484(16) 0.31624(14) 0.0319(5) Uani 1 1 d . . .
O1B O 0.20926(19) 0.59748(15) 0.53068(14) 0.0332(5) Uani 1 1 d . . .
O2B O 0.04165(18) 0.63489(15) 0.59670(14) 0.0319(5) Uani 1 1 d . . .
O2A O 0.0465(2) 0.51976(16) 0.30065(16) 0.0392(5) Uani 1 1 d . . .
C1N C 0.2515(4) 0.3041(3) 0.4142(2) 0.0438(9) Uani 1 1 d . . .
H1NA H 0.1805 0.2689 0.3625 0.053 Uiso 1 1 calc R . .
C1A C -0.0217(5) -0.0048(3) 0.1696(3) 0.0694(12) Uani 1 1 d . . .
H1AA H 0.0287 -0.0439 0.1375 0.104 Uiso 1 1 calc R . .
H1AB H -0.1178 -0.0430 0.1466 0.104 Uiso 1 1 calc R . .
H1AC H -0.0005 0.0087 0.2350 0.104 Uiso 1 1 calc R . .
C1B C 0.4552(4) 0.4708(3) 0.8382(3) 0.0614(11) Uani 1 1 d . . .
H1BA H 0.5513 0.4838 0.8490 0.092 Uiso 1 1 calc R . .
H1BB H 0.4070 0.4026 0.7939 0.092 Uiso 1 1 calc R . .
H1BC H 0.4235 0.4774 0.8955 0.092 Uiso 1 1 calc R . .
C2N C 0.3449(4) 0.2598(3) 0.4279(3) 0.0542(10) Uani 1 1 d . . .
H2NA H 0.3369 0.1959 0.3864 0.065 Uiso 1 1 calc R . .
C2A C 0.0166(4) 0.0956(3) 0.1538(2) 0.0462(9) Uani 1 1 d . . .
C2B C 0.4300(3) 0.5472(3) 0.8007(2) 0.0429(9) Uani 1 1 d . . .
C3N C 0.4501(4) 0.3126(3) 0.5044(3) 0.0496(10) Uani 1 1 d . . .
H3NA H 0.5155 0.2855 0.5146 0.060 Uiso 1 1 calc R . .
C3B C 0.5369(3) 0.6222(3) 0.7882(2) 0.0471(9) Uani 1 1 d . . .
H3BA H 0.6250 0.6232 0.8005 0.056 Uiso 1 1 calc R . .
C3A C 0.1111(3) 0.1209(3) 0.1002(3) 0.0480(9) Uani 1 1 d . . .
H3AA H 0.1526 0.0750 0.0736 0.058 Uiso 1 1 calc R . .
C4N C 0.4575(3) 0.4054(3) 0.5653(3) 0.0439(9) Uani 1 1 d . . .
H4NA H 0.5270 0.4415 0.6179 0.053 Uiso 1 1 calc R . .
C4B C 0.5173(3) 0.6957(3) 0.7582(2) 0.0422(9) Uani 1 1 d . . .
H4BA H 0.5923 0.7456 0.7514 0.051 Uiso 1 1 calc R . .
C4A C 0.1457(3) 0.2111(3) 0.0851(2) 0.0432(9) Uani 1 1 d . . .
H4AA H 0.2093 0.2245 0.0481 0.052 Uiso 1 1 calc R . .
C5N C 0.3602(3) 0.4446(3) 0.5477(2) 0.0365(8) Uani 1 1 d . . .
H5NA H 0.3649 0.5074 0.5894 0.044 Uiso 1 1 calc R . .
C5A C 0.0880(3) 0.2841(2) 0.1238(2) 0.0335(7) Uani 1 1 d . . .
C5B C 0.3851(3) 0.6967(2) 0.7374(2) 0.0333(7) Uani 1 1 d . . .
C6B C 0.2779(3) 0.6184(2) 0.7469(2) 0.0329(7) Uani 1 1 d . . .
H6BA H 0.1890 0.6148 0.7314 0.039 Uiso 1 1 calc R . .
C6A C -0.0078(3) 0.2582(3) 0.1772(2) 0.0372(8) Uani 1 1 d . . .
H6AA H -0.0501 0.3037 0.2034 0.045 Uiso 1 1 calc R . .
C7B C 0.2984(3) 0.5463(3) 0.7785(2) 0.0371(8) Uani 1 1 d . . .
H7BA H 0.2238 0.4961 0.7852 0.045 Uiso 1 1 calc R . .
C7A C -0.0417(3) 0.1673(3) 0.1923(2) 0.0440(9) Uani 1 1 d . . .
H7AA H -0.1053 0.1534 0.2293 0.053 Uiso 1 1 calc R . .
C8B C 0.3667(3) 0.7804(2) 0.7103(2) 0.0338(8) Uani 1 1 d . . .
C8A C 0.1245(3) 0.3796(3) 0.1028(2) 0.0330(7) Uani 1 1 d . . .
C9B C 0.4540(3) 0.8812(3) 0.7603(2) 0.0444(9) Uani 1 1 d . . .
H9BA H 0.5247 0.8940 0.8076 0.053 Uiso 1 1 calc R . .
C9A C 0.1326(3) 0.3731(3) 0.0119(2) 0.0478(9) Uani 1 1 d . . .
H9AA H 0.1156 0.3093 -0.0335 0.057 Uiso 1 1 calc R . .
C10B C 0.4379(4) 0.9622(3) 0.7414(3) 0.0522(10) Uani 1 1 d . . .
H10A H 0.4973 1.0290 0.7757 0.063 Uiso 1 1 calc R . .
C10A C 0.1651(4) 0.4584(3) -0.0123(3) 0.0561(11) Uani 1 1 d . . .
H10B H 0.1671 0.4517 -0.0740 0.067 Uiso 1 1 calc R . .
C11B C 0.3338(4) 0.9444(3) 0.6716(2) 0.0443(9) Uani 1 1 d . . .
H11A H 0.3245 0.9995 0.6585 0.053 Uiso 1 1 calc R . .
C11A C 0.1948(4) 0.5536(3) 0.0544(3) 0.0512(10) Uani 1 1 d . . .
H11B H 0.2196 0.6112 0.0377 0.061 Uiso 1 1 calc R . .
C12B C 0.2423(3) 0.8454(2) 0.6205(2) 0.0353(8) Uani 1 1 d . . .
C12A C 0.1881(3) 0.5649(3) 0.1459(2) 0.0373(8) Uani 1 1 d . . .
C13B C 0.2604(3) 0.7636(2) 0.6406(2) 0.0281(7) Uani 1 1 d . . .
C13A C 0.1516(3) 0.4780(2) 0.1706(2) 0.0285(7) Uani 1 1 d . . .
C14A C 0.1359(3) 0.4897(2) 0.2690(2) 0.0282(7) Uani 1 1 d . . .
C14B C 0.1629(3) 0.6561(2) 0.5850(2) 0.0282(7) Uani 1 1 d . . .
C15B C 0.1265(3) 0.8300(2) 0.5486(2) 0.0348(8) Uani 1 1 d . . .
C15A C 0.2259(3) 0.6703(3) 0.2154(2) 0.0387(8) Uani 1 1 d . . .
C16B C 0.0516(4) 0.8937(3) 0.5680(3) 0.0477(9) Uani 1 1 d . . .
H16A H 0.0738 0.9455 0.6260 0.057 Uiso 1 1 calc R . .
C16A C 0.1659(4) 0.7365(3) 0.1998(3) 0.0535(10) Uani 1 1 d . . .
H16B H 0.1001 0.7136 0.1464 0.064 Uiso 1 1 calc R . .
C17B C -0.0543(4) 0.8813(3) 0.5028(3) 0.0578(11) Uani 1 1 d . . .
H17A H -0.1024 0.9252 0.5176 0.069 Uiso 1 1 calc R . .
C17A C 0.2025(4) 0.8354(3) 0.2622(3) 0.0572(11) Uani 1 1 d . . .
H17B H 0.1596 0.8773 0.2501 0.069 Uiso 1 1 calc R . .
C18A C 0.3006(4) 0.8743(3) 0.3419(3) 0.0491(10) Uani 1 1 d . . .
C18B C -0.0912(4) 0.8055(3) 0.4159(3) 0.0539(10) Uani 1 1 d . . .
C19B C -0.0183(3) 0.7412(3) 0.3964(3) 0.0473(9) Uani 1 1 d . . .
H19A H -0.0418 0.6889 0.3386 0.057 Uiso 1 1 calc R . .
C19A C 0.3626(3) 0.8087(3) 0.3564(3) 0.0456(9) Uani 1 1 d . . .
H19B H 0.4302 0.8324 0.4090 0.055 Uiso 1 1 calc R . .
C20B C 0.0885(3) 0.7534(2) 0.4615(2) 0.0365(8) Uani 1 1 d . . .
H20A H 0.1361 0.7092 0.4466 0.044 Uiso 1 1 calc R . .
C20A C 0.3262(3) 0.7097(3) 0.2946(2) 0.0405(8) Uani 1 1 d . . .
H20B H 0.3700 0.6682 0.3064 0.049 Uiso 1 1 calc R . .
C21B C -0.2073(4) 0.7930(4) 0.3436(3) 0.0828(15) Uani 1 1 d . . .
H21A H -0.2460 0.8439 0.3691 0.124 Uiso 1 1 calc R . .
H21B H -0.2762 0.7257 0.3262 0.124 Uiso 1 1 calc R . .
H21C H -0.1731 0.8015 0.2898 0.124 Uiso 1 1 calc R . .
C21A C 0.3345(4) 0.9801(3) 0.4117(3) 0.0694(13) Uani 1 1 d . . .
H21D H 0.2810 1.0130 0.3900 0.104 Uiso 1 1 calc R . .
H21E H 0.4298 1.0193 0.4199 0.104 Uiso 1 1 calc R . .
H21F H 0.3143 0.9756 0.4700 0.104 Uiso 1 1 calc R . .
O1S O 0.4166(3) 0.8228(2) 0.05808(19) 0.0649(8) Uani 1 1 d . . .
C3S C 0.3483(6) 0.8475(4) -0.0046(3) 0.0927(17) Uani 1 1 d . . .
H3SA H 0.2986 0.7858 -0.0583 0.111 Uiso 1 1 calc R . .
H3SB H 0.4142 0.8949 -0.0254 0.111 Uiso 1 1 calc R . .
C2S C 0.5167(6) 0.7858(4) 0.0300(4) 0.0965(18) Uani 1 1 d . . .
H2SA H 0.5865 0.8374 0.0158 0.116 Uiso 1 1 calc R . .
H2SB H 0.4771 0.7255 -0.0264 0.116 Uiso 1 1 calc R . .
C4S C 0.2523(5) 0.8941(4) 0.0342(3) 0.0861(15) Uani 1 1 d . . .
H4SA H 0.2078 0.9102 -0.0122 0.129 Uiso 1 1 calc R . .
H4SB H 0.3009 0.9559 0.0868 0.129 Uiso 1 1 calc R . .
H4SC H 0.1851 0.8468 0.0533 0.129 Uiso 1 1 calc R . .
C1S C 0.5794(5) 0.7592(4) 0.0997(4) 0.0956(17) Uani 1 1 d . . .
H1SA H 0.6486 0.7343 0.0772 0.143 Uiso 1 1 calc R . .
H1SB H 0.5112 0.7067 0.1129 0.143 Uiso 1 1 calc R . .
H1SC H 0.6200 0.8189 0.1554 0.143 Uiso 1 1 calc R . .

loop_
_atom_site_aniso_label
_atom_site_aniso_U_11
_atom_site_aniso_U_22
_atom_site_aniso_U_33
_atom_site_aniso_U_23
_atom_site_aniso_U_13
_atom_site_aniso_U_12
Zn1 0.02012(17) 0.0301(2) 0.0284(2) 0.00616(15) 0.00426(14) 0.01062(14)
N1N 0.0259(13) 0.0370(16) 0.0275(15) 0.0114(12) 0.0074(11) 0.0144(12)
O1A 0.0298(11) 0.0378(13) 0.0284(12) 0.0112(10) 0.0033(9) 0.0142(10)
O1B 0.0285(11) 0.0333(13) 0.0330(13) 0.0022(10) 0.0047(9) 0.0153(10)
O2B 0.0193(10) 0.0349(13) 0.0406(13) 0.0140(10) 0.0057(9) 0.0084(9)
O2A 0.0336(12) 0.0398(14) 0.0481(15) 0.0139(11) 0.0175(11) 0.0181(11)
C1N 0.052(2) 0.039(2) 0.037(2) 0.0074(17) 0.0008(17) 0.0198(18)
C1A 0.100(4) 0.049(3) 0.063(3) 0.015(2) 0.022(2) 0.035(2)
C1B 0.059(2) 0.076(3) 0.061(3) 0.025(2) 0.001(2) 0.042(2)
C2N 0.078(3) 0.050(2) 0.049(3) 0.017(2) 0.013(2) 0.044(2)
C2A 0.055(2) 0.041(2) 0.037(2) 0.0037(17) 0.0033(17) 0.0207(18)
C2B 0.039(2) 0.060(2) 0.033(2) 0.0109(18) 0.0047(15) 0.0286(18)
C3N 0.053(2) 0.069(3) 0.057(3) 0.038(2) 0.023(2) 0.042(2)
C3B 0.0284(18) 0.069(3) 0.041(2) 0.009(2) 0.0002(16) 0.0273(18)
C3A 0.041(2) 0.045(2) 0.052(2) 0.0013(19) 0.0065(18) 0.0246(18)
C4N 0.0310(18) 0.058(3) 0.046(2) 0.024(2) 0.0014(16) 0.0171(17)
C4B 0.0208(16) 0.058(2) 0.040(2) 0.0126(18) 0.0036(14) 0.0104(16)
C4A 0.0326(18) 0.048(2) 0.043(2) 0.0030(18) 0.0132(16) 0.0195(16)
C5N 0.0324(17) 0.041(2) 0.037(2) 0.0143(17) 0.0062(15) 0.0157(15)
C5A 0.0241(15) 0.039(2) 0.0272(18) -0.0003(15) -0.0014(13) 0.0124(14)
C5B 0.0235(15) 0.044(2) 0.0251(17) 0.0049(15) 0.0018(13) 0.0120(14)
C6B 0.0205(15) 0.045(2) 0.0310(18) 0.0086(16) 0.0054(13) 0.0144(14)
C6A 0.0322(17) 0.040(2) 0.037(2) 0.0056(16) 0.0076(15) 0.0188(15)
C7B 0.0296(17) 0.047(2) 0.037(2) 0.0142(17) 0.0080(14) 0.0183(15)
C7A 0.046(2) 0.044(2) 0.038(2) 0.0083(17) 0.0126(16) 0.0170(17)
C8B 0.0238(16) 0.042(2) 0.0302(18) 0.0059(15) 0.0104(14) 0.0104(14)
C8A 0.0235(15) 0.047(2) 0.0273(18) 0.0095(16) 0.0041(13) 0.0151(15)
C9B 0.0331(18) 0.044(2) 0.039(2) 0.0063(17) -0.0010(16) 0.0021(16)
C9A 0.043(2) 0.064(3) 0.034(2) 0.0108(19) 0.0055(16) 0.0244(19)
C10B 0.048(2) 0.037(2) 0.048(2) 0.0029(18) 0.0083(19) -0.0017(17)
C10A 0.059(2) 0.084(3) 0.036(2) 0.033(2) 0.0139(19) 0.027(2)
C11B 0.053(2) 0.030(2) 0.045(2) 0.0119(17) 0.0141(18) 0.0087(17)
C11A 0.049(2) 0.064(3) 0.048(2) 0.029(2) 0.0125(18) 0.021(2)
C12B 0.0360(18) 0.0303(19) 0.0336(19) 0.0068(15) 0.0126(15) 0.0081(15)
C12A 0.0270(16) 0.053(2) 0.037(2) 0.0214(18) 0.0050(14) 0.0164(15)
C13B 0.0235(15) 0.0281(17) 0.0285(18) 0.0046(14) 0.0092(13) 0.0086(13)
C13A 0.0180(14) 0.042(2) 0.0275(17) 0.0127(15) 0.0035(12) 0.0136(13)
C14A 0.0250(15) 0.0242(17) 0.0297(18) 0.0052(14) 0.0020(13) 0.0072(13)
C14B 0.0260(16) 0.0316(18) 0.0288(18) 0.0108(14) 0.0026(13) 0.0136(14)
C15B 0.0368(18) 0.0277(18) 0.046(2) 0.0191(16) 0.0163(16) 0.0118(14)
C15A 0.0328(17) 0.046(2) 0.048(2) 0.0278(19) 0.0138(16) 0.0164(16)
C16B 0.055(2) 0.037(2) 0.059(3) 0.0198(19) 0.0195(19) 0.0237(18)
C16A 0.049(2) 0.054(3) 0.068(3) 0.034(2) 0.0028(19) 0.0232(19)
C17B 0.056(2) 0.058(3) 0.084(3) 0.039(3) 0.023(2) 0.037(2)
C17A 0.058(2) 0.052(3) 0.082(3) 0.037(2) 0.019(2) 0.031(2)
C18A 0.047(2) 0.044(2) 0.070(3) 0.030(2) 0.028(2) 0.0216(18)
C18B 0.047(2) 0.053(3) 0.073(3) 0.040(2) 0.009(2) 0.017(2)
C19B 0.048(2) 0.044(2) 0.051(2) 0.0228(19) 0.0047(18) 0.0145(18)
C19A 0.043(2) 0.043(2) 0.053(2) 0.0181(19) 0.0089(17) 0.0164(17)
C20B 0.0396(19) 0.036(2) 0.041(2) 0.0196(17) 0.0119(16) 0.0163(16)
C20A 0.0352(18) 0.043(2) 0.052(2) 0.0234(19) 0.0084(17) 0.0190(16)
C21B 0.066(3) 0.094(4) 0.105(4) 0.060(3) -0.004(3) 0.031(3)
C21A 0.079(3) 0.049(3) 0.095(4) 0.031(3) 0.037(3) 0.032(2)
O1S 0.0625(17) 0.080(2) 0.0529(18) 0.0127(15) 0.0071(14) 0.0391(16)
C3S 0.143(5) 0.112(4) 0.061(3) 0.035(3) 0.024(3) 0.090(4)
C2S 0.114(4) 0.127(5) 0.094(4) 0.047(4) 0.052(3) 0.088(4)
C4S 0.085(3) 0.093(4) 0.070(3) 0.005(3) -0.017(3) 0.051(3)
C1S 0.075(3) 0.116(5) 0.131(5) 0.062(4) 0.033(3) 0.059(3)

loop_
_atom_type_symbol
_atom_type_description
_atom_type_scat_dispersion_real
_atom_type_scat_dispersion_imag
_atom_type_scat_source
C C 0.0033 0.0016 'International Tables Vol C Tables 4.2.6.8 and 6.1.1.4'
H H 0.0000 0.0000 'International Tables Vol C Tables 4.2.6.8 and 6.1.1.4'
N N 0.0061 0.0033 'International Tables Vol C Tables 4.2.6.8 and 6.1.1.4'
O O 0.0106 0.0060 'International Tables Vol C Tables 4.2.6.8 and 6.1.1.4'
Zn Zn 0.2839 1.4301 'International Tables Vol C Tables 4.2.6.8 and 6.1.1.4'

loop_
_geom_angle_atom_site_label_1
_geom_angle_atom_site_label_2
_geom_angle_atom_site_label_3
_geom_angle
_geom_angle_site_symmetry_1
_geom_angle_site_symmetry_3
_geom_angle_publ_flag
O1B Zn1 O2B 124.61(9) . 2_566 ?
O1B Zn1 O1A 115.22(9) . . ?
O2B Zn1 O1A 112.50(9) 2_566 . ?
O1B Zn1 N1N 100.28(9) . . ?
O2B Zn1 N1N 102.19(9) 2_566 . ?
O1A Zn1 N1N 94.74(9) . . ?
C1N N1N C5N 118.2(3) . . ?
C1N N1N Zn1 118.4(2) . . ?
C5N N1N Zn1 122.3(2) . . ?
C14A O1A Zn1 104.90(18) . . ?
C14B O1B Zn1 138.51(19) . . ?
C14B O2B Zn1 148.7(2) . 2_566 ?
N1N C1N C2N 122.6(3) . . ?
C3N C2N C1N 118.3(4) . . ?
C3A C2A C7A 116.5(3) . . ?
C3A C2A C1A 121.8(3) . . ?
C7A C2A C1A 121.7(3) . . ?
C3B C2B C7B 117.2(3) . . ?
C3B C2B C1B 120.9(3) . . ?
C7B C2B C1B 121.9(3) . . ?
C4N C3N C2N 119.5(3) . . ?
C2B C3B C4B 122.1(3) . . ?
C4A C3A C2A 122.1(3) . . ?
C3N C4N C5N 119.0(3) . . ?
C3B C4B C5B 121.1(3) . . ?
C3A C4A C5A 121.9(3) . . ?
N1N C5N C4N 122.3(3) . . ?
C6A C5A C4A 115.9(3) . . ?
C6A C5A C8A 123.8(3) . . ?
C4A C5A C8A 120.2(3) . . ?
C6B C5B C4B 116.3(3) . . ?
C6B C5B C8B 123.4(3) . . ?
C4B C5B C8B 120.3(3) . . ?
C7B C6B C5B 122.3(3) . . ?
C7A C6A C5A 121.8(3) . . ?
C6B C7B C2B 121.0(3) . . ?
C6A C7A C2A 121.7(3) . . ?
C9B C8B C13B 118.0(3) . . ?
C9B C8B C5B 118.7(3) . . ?
C13B C8B C5B 123.1(3) . . ?
C9A C8A C13A 117.8(3) . . ?
C9A C8A C5A 118.6(3) . . ?
C13A C8A C5A 123.5(3) . . ?
C10B C9B C8B 121.4(3) . . ?
C10A C9A C8A 121.6(4) . . ?
C9B C10B C11B 120.0(3) . . ?
C11A C10A C9A 120.0(4) . . ?
C10B C11B C12B 121.0(3) . . ?
C10A C11A C12A 121.0(3) . . ?
C11B C12B C13B 118.2(3) . . ?
C11B C12B C15B 119.3(3) . . ?
C13B C12B C15B 122.4(3) . . ?
C11A C12A C13A 119.2(3) . . ?
C11A C12A C15A 118.4(3) . . ?
C13A C12A C15A 122.3(3) . . ?
C8B C13B C12B 121.4(3) . . ?
C8B C13B C14B 120.0(3) . . ?
C12B C13B C14B 118.6(3) . . ?
C12A C13A C8A 120.3(3) . . ?
C12A C13A C14A 119.1(3) . . ?
C8A C13A C14A 120.6(3) . . ?
O2A C14A O1A 122.5(3) . . ?
O2A C14A C13A 120.0(3) . . ?
O1A C14A C13A 117.5(2) . . ?
O1B C14B O2B 126.6(3) . . ?
O1B C14B C13B 117.3(3) . . ?
O2B C14B C13B 116.2(3) . . ?
C20B C15B C16B 117.2(3) . . ?
C20B C15B C12B 122.7(3) . . ?
C16B C15B C12B 120.2(3) . . ?
C20A C15A C16A 116.8(3) . . ?
C20A C15A C12A 122.7(3) . . ?
C16A C15A C12A 120.4(3) . . ?
C17B C16B C15B 121.1(4) . . ?
C17A C16A C15A 121.2(4) . . ?
C16B C17B C18B 121.5(4) . . ?
C18A C17A C16A 122.2(3) . . ?
C17A C18A C19A 116.6(4) . . ?
C17A C18A C21A 121.7(3) . . ?
C19A C18A C21A 121.6(4) . . ?
C17B C18B C19B 117.7(4) . . ?
C17B C18B C21B 121.3(4) . . ?
C19B C18B C21B 120.9(4) . . ?
C20B C19B C18B 121.0(4) . . ?
C20A C19A C18A 121.6(4) . . ?
C19B C20B C15B 121.4(3) . . ?
C19A C20A C15A 121.6(3) . . ?
C3S O1S C2S 116.9(4) . . ?
O1S C3S C4S 112.9(4) . . ?
O1S C2S C1S 112.6(4) . . ?

loop_
_geom_bond_atom_site_label_1
_geom_bond_atom_site_label_2
_geom_bond_distance
_geom_bond_site_symmetry_2
_geom_bond_publ_flag
Zn1 O1B 1.928(2) . ?
Zn1 O2B 1.9374(19) 2_566 ?
Zn1 O1A 1.973(2) . ?
Zn1 N1N 2.061(2) . ?
N1N C1N 1.334(4) . ?
N1N C5N 1.341(4) . ?
O1A C14A 1.284(3) . ?
O1B C14B 1.253(3) . ?
O2B C14B 1.257(3) . ?
O2B Zn1 1.9374(19) 2_566 ?
O2A C14A 1.237(3) . ?
C1N C2N 1.386(5) . ?
C1A C2A 1.509(5) . ?
C1B C2B 1.504(5) . ?
C2N C3N 1.378(5) . ?
C2A C3A 1.380(5) . ?
C2A C7A 1.391(5) . ?
C2B C3B 1.378(5) . ?
C2B C7B 1.401(4) . ?
C3N C4N 1.368(5) . ?
C3B C4B 1.372(5) . ?
C3A C4A 1.362(5) . ?
C4N C5N 1.381(4) . ?
C4B C5B 1.415(4) . ?
C4A C5A 1.400(4) . ?
C5A C6A 1.389(4) . ?
C5A C8A 1.484(4) . ?
C5B C6B 1.387(4) . ?
C5B C8B 1.488(4) . ?
C6B C7B 1.372(4) . ?
C6A C7A 1.372(4) . ?
C8B C9B 1.392(4) . ?
C8B C13B 1.397(4) . ?
C8A C9A 1.390(4) . ?
C8A C13A 1.419(4) . ?
C9B C10B 1.375(5) . ?
C9A C10A 1.373(5) . ?
C10B C11B 1.377(5) . ?
C10A C11A 1.374(5) . ?
C11B C12B 1.390(4) . ?
C11A C12A 1.383(5) . ?
C12B C13B 1.404(4) . ?
C12B C15B 1.495(4) . ?
C12A C13A 1.399(4) . ?
C12A C15A 1.486(5) . ?
C13B C14B 1.504(4) . ?
C13A C14A 1.506(4) . ?
C15B C20B 1.384(5) . ?
C15B C16B 1.393(4) . ?
C15A C20A 1.384(4) . ?
C15A C16A 1.393(4) . ?
C16B C17B 1.371(5) . ?
C16A C17A 1.378(5) . ?
C17B C18B 1.378(6) . ?
C17A C18A 1.377(5) . ?
C18A C19A 1.392(5) . ?
C18A C21A 1.499(5) . ?
C18B C19B 1.382(5) . ?
C18B C21B 1.517(5) . ?
C19B C20B 1.378(4) . ?
C19A C20A 1.377(5) . ?
O1S C3S 1.372(5) . ?
O1S C2S 1.377(5) . ?
C3S C4S 1.464(6) . ?
C2S C1S 1.443(6) . ?
